data_1519141
loop_
_publ_author_name
'Bochmann, Manfred'
'Coles, Simon J.'
'Hursthouse, Michael B.'

_publ_section_title
;
 C22H50MnN2P2Te2
;
_journal_name_full 'Crystal Structure Report Archive'
_journal_page_first 1197
_journal_year 1994
_chemical_formula_moiety 'C22 H50 Mn N2 P2 Te2'
_chemical_formula_sum 'C22 H50 Mn N2 P2 Te2'
_chemical_formula_weight 714.72
_space_group_IT_number 14
_symmetry_cell_setting monoclinic
_symmetry_space_group_name_Hall '-P 2ybc'
_symmetry_space_group_name_H-M 'P 1 21/c 1'
_atom_sites_solution_hydrogens geom
_atom_sites_solution_primary direct
_atom_sites_solution_secondary difmap
_cell_angle_alpha 90.00
_cell_angle_beta 90.04(2)
_cell_angle_gamma 90.00
_cell_formula_units_Z 4
_cell_length_a 16.209(12)
_cell_length_b 11.871(12)
_cell_length_c 15.901(7)
_cell_measurement_temperature 293(2)
_cell_volume 3060(4)
_computing_cell_refinement REFINE
_computing_data_collection 'MADNES (Pflugrath & Messerschmidt, 1989)'
_computing_data_reduction 'ABSURD (Karaulov, 1992)'
_computing_publication_material SHELXL97
_computing_structure_refinement 'SHELXL97 (Sheldrick, 2008)'
_computing_structure_solution 'SIR92 (Altomare, Cascarano, Giacovazzo & Guaglitardi, 1993)'
_diffrn_ambient_temperature 293(2)
_diffrn_measured_fraction_theta_full 0.698
_diffrn_measured_fraction_theta_max 0.698
_diffrn_measurement_device_type 'Delft instruments FAST area detector'
_diffrn_measurement_method 'Intensity measurements as described by Darr, Drake, Hursthouse & Malik (1993)'
_diffrn_radiation_monochromator graphite
_diffrn_radiation_source 'rotating anode generator'
_diffrn_radiation_type MoK\a
_diffrn_radiation_wavelength 0.71069
_diffrn_reflns_av_R_equivalents 0.0572
_diffrn_reflns_av_sigmaI/netI 0.1346
_diffrn_reflns_limit_h_max 14
_diffrn_reflns_limit_h_min -12
_diffrn_reflns_limit_k_max 12
_diffrn_reflns_limit_k_min -13
_diffrn_reflns_limit_l_max 9
_diffrn_reflns_limit_l_min -18
_diffrn_reflns_number 7257
_diffrn_reflns_theta_full 25.32
_diffrn_reflns_theta_max 25.32
_diffrn_reflns_theta_min 2.13
_exptl_absorpt_coefficient_mu 2.416
_exptl_absorpt_correction_T_max 0.7284
_exptl_absorpt_correction_T_min 0.5947
_exptl_absorpt_correction_type multi-scan
_exptl_absorpt_process_details 'SORTAV (R.H.Blessing, 1995, 1997)'
_exptl_crystal_colour unk
_exptl_crystal_density_diffrn 1.552
_exptl_crystal_density_method 'not measured'
_exptl_crystal_description unk
_exptl_crystal_F_000 1420
_exptl_crystal_size_max 0.24
_exptl_crystal_size_mid 0.20
_exptl_crystal_size_min 0.14
_refine_diff_density_max 2.656
_refine_diff_density_min -1.404
_refine_diff_density_rms 0.240
_refine_ls_extinction_method none
_refine_ls_goodness_of_fit_ref 0.970
_refine_ls_hydrogen_treatment constr
_refine_ls_matrix_type full
_refine_ls_number_parameters 272
_refine_ls_number_reflns 3900
_refine_ls_number_restraints 12
_refine_ls_restrained_S_all 0.968
_refine_ls_R_factor_all 0.1211
_refine_ls_R_factor_gt 0.0883
_refine_ls_shift/su_max 0.004
_refine_ls_shift/su_mean 0.001
_refine_ls_structure_factor_coef Fsqd
_refine_ls_weighting_details 'calc w=1/[\s^2^(Fo^2^)+(0.1741P)^2^+0.0000P] where P=(Fo^2^+2Fc^2^)/3'
_refine_ls_weighting_scheme calc
_refine_ls_wR_factor_gt 0.2428
_refine_ls_wR_factor_ref 0.2586
_reflns_number_gt 2362
_reflns_number_total 3900
_reflns_threshold_expression >2\s(I)
_cod_data_source_file eCrystal-1197.cif
_cod_data_source_block s92
_cod_depositor_comments
;
Citation :
Bochmann, Manfred and Coles, Simon J. and Hursthouse, Michael B. (1994) 
University of Southampton, Crystal Structure Report Archive. 
(doi:10.5258/ecrystals/1197)

http://ecrystals.chem.soton.ac.uk/1197/
;
_cod_original_sg_symbol_H-M P2(1)/c
_cod_database_code 1519141

loop_
_symmetry_equiv_pos_as_xyz
'x, y, z'
'-x, y+1/2, -z+1/2'
'-x, -y, -z'
'x, -y-1/2, z-1/2'

loop_
_atom_site_label
_atom_site_type_symbol
_atom_site_fract_x
_atom_site_fract_y
_atom_site_fract_z
_atom_site_U_iso_or_equiv
_atom_site_adp_type
_atom_site_occupancy
_atom_site_symmetry_multiplicity
_atom_site_calc_flag
_atom_site_refinement_flags
_atom_site_disorder_assembly
_atom_site_disorder_group
Te1 Te 0.60924(6) 0.18997(9) 0.75543(7) 0.0825(3) Uani 1 1 d . . .
Te2 Te 0.88198(6) 0.09986(9) 0.72702(8) 0.0922(4) Uani 1 1 d . . .
Mn1 Mn 0.74821(8) 0.11279(11) 0.81556(9) 0.0261(4) Uani 1 1 d . . .
P1 P 0.64063(14) 0.29295(19) 0.86430(15) 0.0262(6) Uani 1 1 d . . .
P2 P 0.85409(14) -0.0689(2) 0.76477(15) 0.0258(6) Uani 1 1 d . . .
N1 N 0.7262(4) 0.2382(6) 0.8995(4) 0.0252(18) Uani 1 1 d . . .
N2 N 0.7719(4) -0.0549(6) 0.8214(5) 0.0252(18) Uani 1 1 d . . .
C1 C 0.7759(6) 0.2784(9) 0.9745(7) 0.046(3) Uani 1 1 d . . .
H1 H 0.7479 0.3425 1.0009 0.056 Uiso 1 1 calc R . .
C2 C 0.7832(8) 0.1827(13) 1.0372(7) 0.072(4) Uani 1 1 d . . .
H2A H 0.7835 0.1122 1.0077 0.108 Uiso 1 1 calc R . .
H2B H 0.7372 0.1848 1.0752 0.108 Uiso 1 1 calc R . .
H2C H 0.8336 0.1906 1.0684 0.108 Uiso 1 1 calc R . .
C3 C 0.8600(7) 0.3126(14) 0.9474(8) 0.072(4) Uani 1 1 d . . .
H3A H 0.8579 0.3867 0.9232 0.108 Uiso 1 1 calc R . .
H3B H 0.8802 0.2602 0.9063 0.108 Uiso 1 1 calc R . .
H3C H 0.8962 0.3131 0.9952 0.108 Uiso 1 1 calc R . .
C4 C 0.5549(6) 0.2797(9) 0.9430(7) 0.046(2) Uani 1 1 d U . .
C5 C 0.5490(7) 0.1606(13) 0.9660(10) 0.079(5) Uani 1 1 d . . .
H5A H 0.5175 0.1211 0.9243 0.118 Uiso 1 1 calc R . .
H5B H 0.5224 0.1537 1.0197 0.118 Uiso 1 1 calc R . .
H5C H 0.6034 0.1289 0.9692 0.118 Uiso 1 1 calc R . .
C6 C 0.5656(8) 0.3474(14) 1.0194(8) 0.083(5) Uani 1 1 d . . .
H6A H 0.5653 0.4259 1.0049 0.125 Uiso 1 1 calc R . .
H6B H 0.6172 0.3285 1.0455 0.125 Uiso 1 1 calc R . .
H6C H 0.5212 0.3321 1.0578 0.125 Uiso 1 1 calc R . .
C7 C 0.4700(6) 0.3120(15) 0.9019(9) 0.083(5) Uani 1 1 d . . .
H7A H 0.4695 0.3910 0.8892 0.124 Uiso 1 1 calc R . .
H7B H 0.4260 0.2950 0.9403 0.124 Uiso 1 1 calc R . .
H7C H 0.4626 0.2697 0.8510 0.124 Uiso 1 1 calc R . .
C8 C 0.6558(6) 0.4390(9) 0.8232(7) 0.046(2) Uani 1 1 d . . .
C9 C 0.6776(9) 0.5176(11) 0.8916(10) 0.087(5) Uani 1 1 d . . .
H9A H 0.6329 0.5219 0.9310 0.131 Uiso 1 1 calc R . .
H9B H 0.6880 0.5909 0.8685 0.131 Uiso 1 1 calc R . .
H9C H 0.7263 0.4910 0.9198 0.131 Uiso 1 1 calc R . .
C10 C 0.5770(9) 0.4811(12) 0.7810(11) 0.091(5) Uani 1 1 d . . .
H10A H 0.5846 0.5577 0.7632 0.137 Uiso 1 1 calc R . .
H10B H 0.5321 0.4772 0.8202 0.137 Uiso 1 1 calc R . .
H10C H 0.5649 0.4349 0.7330 0.137 Uiso 1 1 calc R . .
C11 C 0.7253(8) 0.4313(10) 0.7632(8) 0.071(4) Uani 1 1 d . . .
H11A H 0.7217 0.4918 0.7234 0.106 Uiso 1 1 calc R . .
H11B H 0.7228 0.3605 0.7341 0.106 Uiso 1 1 calc R . .
H11C H 0.7765 0.4365 0.7933 0.106 Uiso 1 1 calc R . .
C12 C 0.7237(6) -0.1441(8) 0.8641(7) 0.044(3) Uani 1 1 d . . .
H12 H 0.7522 -0.2160 0.8552 0.052 Uiso 1 1 calc R . .
C13 C 0.6393(7) -0.1524(11) 0.8241(10) 0.075(5) Uani 1 1 d . . .
H13A H 0.6083 -0.2111 0.8511 0.112 Uiso 1 1 calc R . .
H13B H 0.6451 -0.1693 0.7654 0.112 Uiso 1 1 calc R . .
H13C H 0.6109 -0.0820 0.8306 0.112 Uiso 1 1 calc R . .
C14 C 0.7166(8) -0.1266(13) 0.9509(9) 0.083(5) Uani 1 1 d . . .
H14A H 0.6805 -0.1824 0.9745 0.125 Uiso 1 1 calc R . .
H14B H 0.6943 -0.0529 0.9612 0.125 Uiso 1 1 calc R . .
H14C H 0.7700 -0.1325 0.9766 0.125 Uiso 1 1 calc R . .
C15 C 0.8372(6) -0.1525(10) 0.6667(7) 0.044(3) Uani 1 1 d . . .
C16 C 0.7668(8) -0.0949(12) 0.6177(8) 0.074(4) Uani 1 1 d . . .
H16A H 0.7579 -0.0206 0.6397 0.111 Uiso 1 1 calc R . .
H16B H 0.7171 -0.1384 0.6235 0.111 Uiso 1 1 calc R . .
H16C H 0.7814 -0.0899 0.5593 0.111 Uiso 1 1 calc R . .
C17 C 0.9026(11) -0.1478(16) 0.6074(10) 0.123(7) Uani 1 1 d . . .
H17A H 0.9265 -0.0738 0.6078 0.185 Uiso 1 1 calc R . .
H17B H 0.8817 -0.1642 0.5523 0.185 Uiso 1 1 calc R . .
H17C H 0.9440 -0.2022 0.6221 0.185 Uiso 1 1 calc R . .
C18 C 0.8136(12) -0.2705(11) 0.6861(10) 0.109(6) Uani 1 1 d . . .
H18A H 0.7588 -0.2846 0.6658 0.164 Uiso 1 1 calc R . .
H18B H 0.8151 -0.2819 0.7459 0.164 Uiso 1 1 calc R . .
H18C H 0.8515 -0.3211 0.6594 0.164 Uiso 1 1 calc R . .
C19 C 0.9443(6) -0.1225(10) 0.8287(7) 0.050(3) Uani 1 1 d U . .
C20 C 1.0265(7) -0.1175(11) 0.7788(10) 0.069(4) Uani 1 1 d . . .
H20A H 1.0713 -0.1038 0.8169 0.104 Uiso 1 1 calc R . .
H20B H 1.0238 -0.0579 0.7382 0.104 Uiso 1 1 calc R . .
H20C H 1.0352 -0.1880 0.7505 0.104 Uiso 1 1 calc R . .
C21 C 0.9331(7) -0.2399(14) 0.8578(8) 0.075(5) Uani 1 1 d . . .
H21A H 0.8807 -0.2469 0.8854 0.113 Uiso 1 1 calc R . .
H21B H 0.9764 -0.2590 0.8965 0.113 Uiso 1 1 calc R . .
H21C H 0.9351 -0.2899 0.8104 0.113 Uiso 1 1 calc R . .
C22 C 0.9504(10) -0.0442(16) 0.9018(10) 0.125(6) Uani 1 1 d . . .
H22A H 0.9667 0.0291 0.8825 0.187 Uiso 1 1 calc R . .
H22B H 0.9907 -0.0722 0.9408 0.187 Uiso 1 1 calc R . .
H22C H 0.8977 -0.0392 0.9292 0.187 Uiso 1 1 calc R . .

loop_
_atom_site_aniso_label
_atom_site_aniso_U_11
_atom_site_aniso_U_22
_atom_site_aniso_U_33
_atom_site_aniso_U_23
_atom_site_aniso_U_13
_atom_site_aniso_U_12
Te1 0.0889(7) 0.0783(7) 0.0804(7) -0.0193(5) -0.0249(6) 0.0146(5)
Te2 0.0940(7) 0.0591(6) 0.1235(9) -0.0010(6) 0.0417(7) -0.0074(5)
Mn1 0.0247(8) 0.0220(7) 0.0317(8) -0.0017(6) 0.0030(6) 0.0063(5)
P1 0.0247(14) 0.0296(12) 0.0244(13) -0.0017(10) -0.0035(11) 0.0101(10)
P2 0.0249(14) 0.0249(12) 0.0277(13) -0.0032(10) -0.0021(11) 0.0058(10)
N1 0.022(4) 0.031(4) 0.023(4) -0.004(3) -0.005(3) 0.014(3)
N2 0.026(4) 0.017(4) 0.032(4) -0.002(3) 0.001(3) 0.002(3)
C1 0.035(6) 0.060(7) 0.044(6) -0.033(5) -0.021(5) 0.014(5)
C2 0.062(8) 0.118(12) 0.036(7) 0.015(7) -0.025(6) 0.013(8)
C3 0.042(7) 0.113(12) 0.061(8) 0.002(8) -0.010(7) -0.021(7)
C4 0.039(4) 0.048(5) 0.052(5) 0.003(4) -0.001(4) 0.013(3)
C5 0.036(6) 0.112(11) 0.089(10) 0.037(9) 0.034(7) 0.000(7)
C6 0.090(9) 0.125(13) 0.035(7) -0.007(8) 0.018(7) 0.036(9)
C7 0.025(7) 0.150(14) 0.073(10) -0.011(9) -0.002(7) 0.035(7)
C8 0.039(4) 0.048(5) 0.052(5) 0.003(4) -0.001(4) 0.013(3)
C9 0.118(11) 0.044(8) 0.099(12) -0.018(8) 0.006(9) 0.006(8)
C10 0.104(11) 0.056(9) 0.114(13) 0.013(8) -0.030(10) 0.018(8)
C11 0.107(10) 0.044(7) 0.061(9) 0.016(6) 0.006(8) -0.020(7)
C12 0.040(6) 0.029(5) 0.062(7) 0.024(5) 0.010(6) 0.012(4)
C13 0.039(7) 0.053(7) 0.132(13) 0.018(8) 0.010(8) -0.020(6)
C14 0.065(8) 0.106(11) 0.080(10) 0.054(8) 0.035(7) 0.003(7)
C15 0.034(6) 0.061(7) 0.036(6) -0.025(5) -0.006(5) -0.002(5)
C16 0.089(9) 0.075(9) 0.057(8) -0.002(7) -0.041(7) -0.008(7)
C17 0.159(15) 0.133(14) 0.077(10) -0.079(10) 0.030(11) -0.025(12)
C18 0.222(18) 0.027(7) 0.078(11) -0.024(7) -0.003(12) -0.001(9)
C19 0.025(6) 0.080(8) 0.045(6) -0.012(6) -0.026(5) 0.032(5)
C20 0.035(7) 0.067(8) 0.105(11) 0.003(8) 0.009(7) 0.008(6)
C21 0.031(7) 0.136(13) 0.058(8) 0.032(8) -0.003(6) 0.038(7)
C22 0.111(11) 0.177(15) 0.087(10) -0.083(10) -0.067(8) 0.089(11)

loop_
_atom_type_symbol
_atom_type_description
_atom_type_scat_dispersion_real
_atom_type_scat_dispersion_imag
_atom_type_scat_source
C C 0.0033 0.0016 'International Tables Vol C Tables 4.2.6.8 and 6.1.1.4'
H H 0.0000 0.0000 'International Tables Vol C Tables 4.2.6.8 and 6.1.1.4'
N N 0.0061 0.0033 'International Tables Vol C Tables 4.2.6.8 and 6.1.1.4'
P P 0.1023 0.0942 'International Tables Vol C Tables 4.2.6.8 and 6.1.1.4'
Mn Mn 0.3368 0.7283 'International Tables Vol C Tables 4.2.6.8 and 6.1.1.4'
Te Te -0.5308 1.6751 'International Tables Vol C Tables 4.2.6.8 and 6.1.1.4'

loop_
_geom_angle_atom_site_label_1
_geom_angle_atom_site_label_2
_geom_angle_atom_site_label_3
_geom_angle
_geom_angle_site_symmetry_1
_geom_angle_site_symmetry_3
P1 Te1 Mn1 72.83(8) . .
P2 Te2 Mn1 74.10(8) . .
N2 Mn1 N1 136.2(3) . .
N2 Mn1 Te2 79.0(2) . .
N1 Mn1 Te2 123.2(2) . .
N2 Mn1 Te1 121.6(2) . .
N1 Mn1 Te1 80.33(19) . .
Te2 Mn1 Te1 122.92(8) . .
N2 Mn1 P1 146.6(2) . .
N1 Mn1 P1 33.8(2) . .
Te2 Mn1 P1 134.47(8) . .
Te1 Mn1 P1 46.59(6) . .
N2 Mn1 P2 33.2(2) . .
N1 Mn1 P2 147.2(2) . .
Te2 Mn1 P2 45.76(6) . .
Te1 Mn1 P2 132.49(8) . .
P1 Mn1 P2 179.08(9) . .
N1 P1 C8 112.2(4) . .
N1 P1 C4 111.5(4) . .
C8 P1 C4 114.1(5) . .
N1 P1 Te1 104.3(3) . .
C8 P1 Te1 105.9(4) . .
C4 P1 Te1 108.0(4) . .
N1 P1 Mn1 43.8(3) . .
C8 P1 Mn1 121.2(3) . .
C4 P1 Mn1 124.6(3) . .
Te1 P1 Mn1 60.57(7) . .
N2 P2 C15 113.5(4) . .
N2 P2 C19 111.8(5) . .
C15 P2 C19 112.5(5) . .
N2 P2 Te2 103.5(3) . .
C15 P2 Te2 107.1(4) . .
C19 P2 Te2 107.6(4) . .
N2 P2 Mn1 43.4(3) . .
C15 P2 Mn1 123.1(3) . .
C19 P2 Mn1 124.3(4) . .
Te2 P2 Mn1 60.13(8) . .
C1 N1 P1 126.6(6) . .
C1 N1 Mn1 130.9(5) . .
P1 N1 Mn1 102.5(4) . .
C12 N2 P2 128.1(6) . .
C12 N2 Mn1 128.6(6) . .
P2 N2 Mn1 103.3(4) . .
C3 C1 C2 108.9(9) . .
C3 C1 N1 110.2(9) . .
C2 C1 N1 108.8(9) . .
C3 C1 H1 109.7 . .
C2 C1 H1 109.7 . .
N1 C1 H1 109.7 . .
C1 C2 H2A 109.5 . .
C1 C2 H2B 109.5 . .
H2A C2 H2B 109.5 . .
C1 C2 H2C 109.5 . .
H2A C2 H2C 109.5 . .
H2B C2 H2C 109.5 . .
C1 C3 H3A 109.5 . .
C1 C3 H3B 109.5 . .
H3A C3 H3B 109.5 . .
C1 C3 H3C 109.5 . .
H3A C3 H3C 109.5 . .
H3B C3 H3C 109.5 . .
C5 C4 C6 109.3(12) . .
C5 C4 C7 106.5(10) . .
C6 C4 C7 108.3(10) . .
C5 C4 P1 107.2(8) . .
C6 C4 P1 114.7(9) . .
C7 C4 P1 110.5(8) . .
C4 C5 H5A 109.5 . .
C4 C5 H5B 109.5 . .
H5A C5 H5B 109.5 . .
C4 C5 H5C 109.5 . .
H5A C5 H5C 109.5 . .
H5B C5 H5C 109.5 . .
C4 C6 H6A 109.5 . .
C4 C6 H6B 109.5 . .
H6A C6 H6B 109.5 . .
C4 C6 H6C 109.5 . .
H6A C6 H6C 109.5 . .
H6B C6 H6C 109.5 . .
C4 C7 H7A 109.5 . .
C4 C7 H7B 109.5 . .
H7A C7 H7B 109.5 . .
C4 C7 H7C 109.5 . .
H7A C7 H7C 109.5 . .
H7B C7 H7C 109.5 . .
C9 C8 C11 109.3(11) . .
C9 C8 C10 108.5(11) . .
C11 C8 C10 111.9(11) . .
C9 C8 P1 111.1(9) . .
C11 C8 P1 105.5(8) . .
C10 C8 P1 110.4(8) . .
C8 C9 H9A 109.5 . .
C8 C9 H9B 109.5 . .
H9A C9 H9B 109.5 . .
C8 C9 H9C 109.5 . .
H9A C9 H9C 109.5 . .
H9B C9 H9C 109.5 . .
C8 C10 H10A 109.5 . .
C8 C10 H10B 109.5 . .
H10A C10 H10B 109.5 . .
C8 C10 H10C 109.5 . .
H10A C10 H10C 109.5 . .
H10B C10 H10C 109.5 . .
C8 C11 H11A 109.5 . .
C8 C11 H11B 109.5 . .
H11A C11 H11B 109.5 . .
C8 C11 H11C 109.5 . .
H11A C11 H11C 109.5 . .
H11B C11 H11C 109.5 . .
C14 C12 N2 112.9(10) . .
C14 C12 C13 110.4(10) . .
N2 C12 C13 109.4(9) . .
C14 C12 H12 108.0 . .
N2 C12 H12 108.0 . .
C13 C12 H12 108.0 . .
C12 C13 H13A 109.5 . .
C12 C13 H13B 109.5 . .
H13A C13 H13B 109.5 . .
C12 C13 H13C 109.5 . .
H13A C13 H13C 109.5 . .
H13B C13 H13C 109.5 . .
C12 C14 H14A 109.5 . .
C12 C14 H14B 109.5 . .
H14A C14 H14B 109.5 . .
C12 C14 H14C 109.5 . .
H14A C14 H14C 109.5 . .
H14B C14 H14C 109.5 . .
C17 C15 C18 111.6(12) . .
C17 C15 C16 101.5(12) . .
C18 C15 C16 109.4(11) . .
C17 C15 P2 115.0(9) . .
C18 C15 P2 111.4(9) . .
C16 C15 P2 107.1(8) . .
C15 C16 H16A 109.5 . .
C15 C16 H16B 109.5 . .
H16A C16 H16B 109.5 . .
C15 C16 H16C 109.5 . .
H16A C16 H16C 109.5 . .
H16B C16 H16C 109.5 . .
C15 C17 H17A 109.5 . .
C15 C17 H17B 109.5 . .
H17A C17 H17B 109.5 . .
C15 C17 H17C 109.5 . .
H17A C17 H17C 109.5 . .
H17B C17 H17C 109.5 . .
C15 C18 H18A 109.5 . .
C15 C18 H18B 109.5 . .
H18A C18 H18B 109.5 . .
C15 C18 H18C 109.5 . .
H18A C18 H18C 109.5 . .
H18B C18 H18C 109.5 . .
C21 C19 C22 110.5(12) . .
C21 C19 C20 107.5(9) . .
C22 C19 C20 108.6(11) . .
C21 C19 P2 113.0(8) . .
C22 C19 P2 105.1(8) . .
C20 C19 P2 112.1(9) . .
C19 C20 H20A 109.5 . .
C19 C20 H20B 109.5 . .
H20A C20 H20B 109.5 . .
C19 C20 H20C 109.5 . .
H20A C20 H20C 109.5 . .
H20B C20 H20C 109.5 . .
C19 C21 H21A 109.5 . .
C19 C21 H21B 109.5 . .
H21A C21 H21B 109.5 . .
C19 C21 H21C 109.5 . .
H21A C21 H21C 109.5 . .
H21B C21 H21C 109.5 . .
C19 C22 H22A 109.5 . .
C19 C22 H22B 109.5 . .
H22A C22 H22B 109.5 . .
C19 C22 H22C 109.5 . .
H22A C22 H22C 109.5 . .
H22B C22 H22C 109.5 . .

loop_
_geom_bond_atom_site_label_1
_geom_bond_atom_site_label_2
_geom_bond_distance
_geom_bond_site_symmetry_2
Te1 P1 2.180(3) .
Te1 Mn1 2.613(2) .
Te2 P2 2.140(3) .
Te2 Mn1 2.590(2) .
Mn1 N2 2.029(7) .
Mn1 N1 2.031(7) .
Mn1 P1 2.866(3) .
Mn1 P2 2.872(3) .
P1 N1 1.631(7) .
P1 C8 1.869(12) .
P1 C4 1.878(11) .
P2 N2 1.617(8) .
P2 C15 1.869(10) .
P2 C19 1.891(10) .
N1 C1 1.516(12) .
N2 C12 1.480(12) .
C1 C3 1.486(16) .
C1 C2 1.516(17) .
C1 H1 0.9800 .
C2 H2A 0.9600 .
C2 H2B 0.9600 .
C2 H2C 0.9600 .
C3 H3A 0.9600 .
C3 H3B 0.9600 .
C3 H3C 0.9600 .
C4 C5 1.463(18) .
C4 C6 1.467(18) .
C4 C7 1.571(16) .
C5 H5A 0.9600 .
C5 H5B 0.9600 .
C5 H5C 0.9600 .
C6 H6A 0.9600 .
C6 H6B 0.9600 .
C6 H6C 0.9600 .
C7 H7A 0.9600 .
C7 H7B 0.9600 .
C7 H7C 0.9600 .
C8 C9 1.476(18) .
C8 C11 1.479(17) .
C8 C10 1.526(16) .
C9 H9A 0.9600 .
C9 H9B 0.9600 .
C9 H9C 0.9600 .
C10 H10A 0.9600 .
C10 H10B 0.9600 .
C10 H10C 0.9600 .
C11 H11A 0.9600 .
C11 H11B 0.9600 .
C11 H11C 0.9600 .
C12 C14 1.401(18) .
C12 C13 1.512(16) .
C12 H12 0.9800 .
C13 H13A 0.9600 .
C13 H13B 0.9600 .
C13 H13C 0.9600 .
C14 H14A 0.9600 .
C14 H14B 0.9600 .
C14 H14C 0.9600 .
C15 C17 1.420(19) .
C15 C18 1.484(18) .
C15 C16 1.542(17) .
C16 H16A 0.9600 .
C16 H16B 0.9600 .
C16 H16C 0.9600 .
C17 H17A 0.9600 .
C17 H17B 0.9600 .
C17 H17C 0.9600 .
C18 H18A 0.9600 .
C18 H18B 0.9600 .
C18 H18C 0.9600 .
C19 C21 1.480(19) .
C19 C22 1.491(18) .
C19 C20 1.552(17) .
C20 H20A 0.9600 .
C20 H20B 0.9600 .
C20 H20C 0.9600 .
C21 H21A 0.9600 .
C21 H21B 0.9600 .
C21 H21C 0.9600 .
C22 H22A 0.9600 .
C22 H22B 0.9600 .
C22 H22C 0.9600 .
